data_7150911
loop_
_publ_author_name
'West, Kara'
'Wang, Changsheng'
'Batsanov, Andrei S.'
'Bryce, Martin R.'

_publ_section_title
;
 Carbon-rich molecules: synthesis and isolation of aryl/heteroaryl
 terminal bis(butadiynes)
 (HC&#xE002;C--C&#xE002;C--Ar--C&#xE002;C--C&#xE002;CH) and their
 applications in the synthesis of oligo(arylenebutadiynylene) molecular
 wires
;
_journal_issue 11
_journal_name_full 'Organic &amp;  Biomolecular Chemistry'
_journal_page_first 1934
_journal_page_last 1937
_journal_paper_doi 10.1039/b802968g
_journal_volume 6
_journal_year 2008
_chemical_formula_moiety 'C13 H5 N'
_chemical_formula_sum 'C13 H5 N'
_chemical_formula_weight 175.18
_chemical_name_common 2,5-bis(buta-1,3-diynyl)-pyridine
_chemical_name_systematic ' 2,5-bis(buta-1,3-diynyl)-pyridine'
_space_group_IT_number 14
_symmetry_cell_setting monoclinic
_symmetry_space_group_name_Hall '-P 2ybc'
_symmetry_space_group_name_H-M 'P 1 21/c 1'
_atom_sites_solution_hydrogens geom
_atom_sites_solution_primary direct
_atom_sites_solution_secondary difmap
_audit_creation_method SHELXL-97
_cell_angle_alpha 90.00
_cell_angle_beta 94.91(1)
_cell_angle_gamma 90.00
_cell_formula_units_Z 4
_cell_length_a 3.7926(8)
_cell_length_b 20.217(4)
_cell_length_c 12.385(3)
_cell_measurement_reflns_used 408
_cell_measurement_temperature 120(2)
_cell_measurement_theta_max 22.7
_cell_measurement_theta_min 2.6
_cell_volume 946.1(4)
_computing_cell_refinement 'SAINT version 6.02A (Bruker, 2001)'
_computing_data_collection 'SMART version 5.625 (Bruker, 2001)'
_computing_data_reduction 'SAINT version 6.02A (Bruker, 2001)'
_computing_molecular_graphics 'SHELXTL version 6.14 (Bruker, 2003)'
_computing_publication_material 'SHELXTL version 6.14 (Bruker, 2003)'
_computing_structure_refinement 'SHELXTL version 6.14 (Bruker, 2003)'
_computing_structure_solution 'SHELXTL version 6.14 (Bruker, 2003)'
_diffrn_ambient_temperature 120(2)
_diffrn_detector_area_resol_mean 5.6
_diffrn_measured_fraction_theta_full 0.999
_diffrn_measured_fraction_theta_max 0.981
_diffrn_measurement_device_type 'Bruker SMART 6K CCD area detector'
_diffrn_measurement_method '\w scans'
_diffrn_radiation_monochromator graphite
_diffrn_radiation_source 'fine-focus sealed tube'
_diffrn_radiation_type MoK\a
_diffrn_radiation_wavelength 0.71073
_diffrn_reflns_av_R_equivalents 0.1512
_diffrn_reflns_av_sigmaI/netI 0.1255
_diffrn_reflns_limit_h_max 4
_diffrn_reflns_limit_h_min -4
_diffrn_reflns_limit_k_max 24
_diffrn_reflns_limit_k_min -24
_diffrn_reflns_limit_l_max 14
_diffrn_reflns_limit_l_min -14
_diffrn_reflns_number 8467
_diffrn_reflns_theta_full 25.00
_diffrn_reflns_theta_max 25.14
_diffrn_reflns_theta_min 1.93
_diffrn_standards_number 0
_exptl_absorpt_coefficient_mu 0.073
_exptl_absorpt_correction_type none
_exptl_crystal_colour brown
_exptl_crystal_density_diffrn 1.230
_exptl_crystal_density_method 'not measured'
_exptl_crystal_description needle
_exptl_crystal_F_000 360
_exptl_crystal_size_max 0.35
_exptl_crystal_size_mid 0.04
_exptl_crystal_size_min 0.01
_refine_diff_density_max 0.320
_refine_diff_density_min -0.253
_refine_diff_density_rms 0.068
_refine_ls_extinction_method none
_refine_ls_goodness_of_fit_ref 0.865
_refine_ls_hydrogen_treatment constr
_refine_ls_matrix_type full
_refine_ls_number_parameters 128
_refine_ls_number_reflns 1685
_refine_ls_number_restraints 0
_refine_ls_restrained_S_all 0.865
_refine_ls_R_factor_all 0.1796
_refine_ls_R_factor_gt 0.0686
_refine_ls_shift/su_max 0.000
_refine_ls_shift/su_mean 0.000
_refine_ls_structure_factor_coef Fsqd
_refine_ls_weighting_details 'calc w=1/[\s^2^(Fo^2^)+(0.1072P)^2^] where P=(Fo^2^+2Fc^2^)/3'
_refine_ls_weighting_scheme calc
_refine_ls_wR_factor_gt 0.1609
_refine_ls_wR_factor_ref 0.2080
_reflns_number_gt 683
_reflns_number_total 1685
_reflns_threshold_expression I>2\s(I)
_cod_data_source_file b802968g.txt
_cod_data_source_block 4d
_cod_depositor_comments
;
The following automatic conversions were performed:
'_symmetry_cell_setting' value 'Monoclinic' changed to 'monoclinic'
according to '/home/saulius/struct/CIF-dictionaries/cif_core.dic'
dictionary named 'cif_core.dic' version 2.4.1 from 2010-06-29.

Automatic conversion script
Id: cif_fix_enum 1527 2010-12-29 10:47:43Z saulius 
;
_cod_original_cell_volume 946.2(3)
_cod_original_sg_symbol_H-M 'P 21/c'
_cod_database_code 7150911
_exptl_twin_twinlaw_details '1 0 0 0 -1 0 -0.5 0 -1'

loop_
_symmetry_equiv_pos_as_xyz
'x, y, z'
'-x, y+1/2, -z+1/2'
'-x, -y, -z'
'x, -y-1/2, z-1/2'

loop_
_atom_site_label
_atom_site_type_symbol
_atom_site_fract_x
_atom_site_fract_y
_atom_site_fract_z
_atom_site_U_iso_or_equiv
_atom_site_adp_type
_atom_site_occupancy
_atom_site_symmetry_multiplicity
_atom_site_calc_flag
_atom_site_refinement_flags
_atom_site_disorder_assembly
_atom_site_disorder_group
N1 N 0.1952(12) 0.28856(19) 0.3529(3) 0.0416(11) Uani 1 1 d . . .
C2 C 0.0662(13) 0.2846(2) 0.4520(4) 0.0382(13) Uani 1 1 d . . .
C3 C 0.0128(14) 0.3396(2) 0.5141(4) 0.0424(14) Uani 1 1 d . . .
H3 H -0.0734 0.3349 0.5835 0.051 Uiso 1 1 d R . .
C4 C 0.0882(13) 0.4006(2) 0.4759(4) 0.0408(14) Uani 1 1 d . . .
H4 H 0.0472 0.4388 0.5177 0.049 Uiso 1 1 d R . .
C5 C 0.2179(14) 0.4069(2) 0.3765(4) 0.0363(13) Uani 1 1 d . . .
C6 C 0.2618(14) 0.3491(3) 0.3167(4) 0.0431(14) Uani 1 1 d . . .
H6 H 0.3426 0.3533 0.2465 0.052 Uiso 1 1 d R . .
C7 C -0.0108(14) 0.2187(3) 0.4889(4) 0.0386(13) Uani 1 1 d . . .
C8 C -0.0807(14) 0.1649(3) 0.5209(4) 0.0438(14) Uani 1 1 d . . .
C9 C -0.1581(14) 0.1021(3) 0.5552(4) 0.0441(14) Uani 1 1 d . . .
C10 C -0.2205(15) 0.0482(3) 0.5844(4) 0.0527(17) Uani 1 1 d . . .
H10 H -0.2682 0.0048 0.6088 0.063 Uiso 1 1 d R . .
C11 C 0.3037(14) 0.4702(3) 0.3345(4) 0.0395(13) Uani 1 1 d . . .
C12 C 0.3785(15) 0.5237(3) 0.2995(4) 0.0368(13) Uani 1 1 d . . .
C13 C 0.4683(14) 0.5844(3) 0.2597(4) 0.0417(14) Uani 1 1 d . . .
C14 C 0.5503(16) 0.6373(3) 0.2263(4) 0.0551(17) Uani 1 1 d . . .
H14 H 0.6140 0.6793 0.1997 0.066 Uiso 1 1 d R . .

loop_
_atom_site_aniso_label
_atom_site_aniso_U_11
_atom_site_aniso_U_22
_atom_site_aniso_U_33
_atom_site_aniso_U_23
_atom_site_aniso_U_13
_atom_site_aniso_U_12
N1 0.049(3) 0.042(3) 0.034(2) -0.002(2) 0.004(2) -0.001(3)
C2 0.037(3) 0.046(3) 0.031(3) -0.001(2) 0.000(3) -0.003(3)
C3 0.043(3) 0.054(3) 0.030(3) -0.007(3) 0.000(3) 0.003(3)
C4 0.047(4) 0.041(3) 0.035(3) -0.004(3) 0.006(3) 0.003(3)
C5 0.041(4) 0.037(3) 0.031(3) -0.005(2) 0.003(2) 0.000(3)
C6 0.045(4) 0.051(3) 0.034(3) -0.006(3) 0.003(3) -0.003(3)
C7 0.037(3) 0.051(3) 0.027(3) -0.004(2) -0.002(2) -0.002(3)
C8 0.041(3) 0.058(4) 0.033(3) 0.001(3) 0.003(3) -0.003(3)
C9 0.043(3) 0.056(4) 0.033(3) 0.007(3) -0.001(3) -0.007(3)
C10 0.061(4) 0.056(4) 0.042(3) 0.005(3) 0.009(3) -0.008(3)
C11 0.035(3) 0.050(3) 0.032(3) -0.013(3) 0.000(3) 0.002(3)
C12 0.043(3) 0.043(3) 0.024(2) -0.003(2) 0.004(2) 0.000(3)
C13 0.039(3) 0.056(4) 0.031(3) -0.002(3) 0.004(3) 0.011(3)
C14 0.056(4) 0.061(4) 0.048(3) 0.016(3) -0.001(3) -0.001(3)

loop_
_atom_type_symbol
_atom_type_description
_atom_type_scat_dispersion_real
_atom_type_scat_dispersion_imag
_atom_type_scat_source
C C 0.0033 0.0016 'International Tables Vol C Tables 4.2.6.8 and 6.1.1.4'
H H 0.0000 0.0000 'International Tables Vol C Tables 4.2.6.8 and 6.1.1.4'
N N 0.0061 0.0033 'International Tables Vol C Tables 4.2.6.8 and 6.1.1.4'

loop_
_geom_angle_atom_site_label_1
_geom_angle_atom_site_label_2
_geom_angle_atom_site_label_3
_geom_angle
_geom_angle_site_symmetry_1
_geom_angle_site_symmetry_3
_geom_angle_publ_flag
C6 N1 C2 116.7(4) . . ?
N1 C2 C3 122.5(5) . . ?
N1 C2 C7 115.9(4) . . ?
C3 C2 C7 121.6(5) . . ?
C4 C3 C2 119.6(5) . . ?
C4 C3 H3 120.2 . . ?
C2 C3 H3 120.2 . . ?
C3 C4 C5 119.9(5) . . ?
C3 C4 H4 119.9 . . ?
C5 C4 H4 120.1 . . ?
C4 C5 C6 117.8(5) . . ?
C4 C5 C11 121.4(4) . . ?
C6 C5 C11 120.8(5) . . ?
N1 C6 C5 123.5(5) . . ?
N1 C6 H6 118.3 . . ?
C5 C6 H6 118.1 . . ?
C8 C7 C2 178.4(6) . . ?
C7 C8 C9 178.4(6) . . ?
C10 C9 C8 179.3(7) . . ?
C9 C10 H10 179.2 . . ?
C12 C11 C5 179.5(6) . . ?
C11 C12 C13 179.2(7) . . ?
C14 C13 C12 179.0(7) . . ?
C13 C14 H14 179.7 . . ?

loop_
_geom_bond_atom_site_label_1
_geom_bond_atom_site_label_2
_geom_bond_distance
_geom_bond_site_symmetry_2
_geom_bond_publ_flag
N1 C6 1.335(6) . ?
N1 C2 1.363(6) . ?
C2 C3 1.377(6) . ?
C2 C7 1.446(7) . ?
C3 C4 1.359(6) . ?
C3 H3 0.9502 . ?
C4 C5 1.370(6) . ?
C4 H4 0.9501 . ?
C5 C6 1.401(6) . ?
C5 C11 1.429(7) . ?
C6 H6 0.9502 . ?
C7 C8 1.196(7) . ?
C8 C9 1.377(7) . ?
C9 C10 1.179(7) . ?
C10 H10 0.9500 . ?
C11 C12 1.209(7) . ?
C12 C13 1.376(8) . ?
C13 C14 1.197(7) . ?
C14 H14 0.9501 . ?

loop_
_geom_hbond_atom_site_label_D
_geom_hbond_atom_site_label_H
_geom_hbond_atom_site_label_A
_geom_hbond_distance_DH
_geom_hbond_distance_HA
_geom_hbond_distance_DA
_geom_hbond_angle_DHA
_geom_hbond_site_symmetry_A
C10 H10 C12 0.95 2.87 3.495(7) 124.1 4_466
C10 H10 C13 0.95 2.84 3.705(8) 151.9 4_466
C14 H14 N1 0.95 2.43 3.378(7) 175.0 2_655

loop_
_cod_related_entry_id
_cod_related_entry_database
_cod_related_entry_code
1 ChemSpider 25937988
